data_7041493
loop_
_publ_author_name
'Liang, I. C.'
'Weng, C. Y.'
'Huang, C.'
'Chang, C. K.'
'Sheu, H. S.'
'Lin, J. G.'
'Hsu, K. F.'

_publ_section_title
;
 New metal chalcogenides found in MnN-1(Gd2-xInx)SN+2 (N = 3, 4, 5):
 syntheses, structures, and magnetic properties.
;
_journal_issue 4
_journal_name_full 'Dalton transactions (Cambridge, England : 2003)'
_journal_page_first 1228
_journal_page_last 1236
_journal_paper_doi 10.1039/c6dt04382h
_journal_volume 46
_journal_year 2017
_chemical_formula_moiety Gd2Mn3S6
_chemical_formula_sum 'Gd0.5 Mn0.75 S1.5'
_chemical_formula_weight 167.92
_space_group_crystal_system orthorhombic
_space_group_IT_number 63
_space_group_name_Hall '-C 2c 2'
_space_group_name_H-M_alt 'C m c m'
_symmetry_space_group_name_Hall '-C 2c 2'
_symmetry_space_group_name_H-M 'C m c m'
_atom_sites_solution_primary direct
_atom_sites_solution_secondary difmap
_audit_creation_method SHELXL-2014/7
_audit_update_record
;
2016-11-16 deposited with the CCDC.
2016-12-15 downloaded from the CCDC.
;
_cell_angle_alpha 90
_cell_angle_beta 90
_cell_angle_gamma 90
_cell_formula_units_Z 16
_cell_length_a 3.7778(5)
_cell_length_b 12.5047(16)
_cell_length_c 19.114(2)
_cell_measurement_reflns_used 2073
_cell_measurement_temperature 296(2)
_cell_measurement_theta_max 28.13
_cell_measurement_theta_min 3.43
_cell_volume 902.95(19)
_computing_cell_refinement 'Bruker SMART'
_computing_data_collection 'Bruker SMART'
_computing_data_reduction 'Bruker SAINT'
_computing_molecular_graphics 'Bruker SHELXTL'
_computing_publication_material 'Bruker SHELXTL'
_computing_structure_refinement 'SHELXL-2014/7 (Sheldrick, 2014)'
_computing_structure_solution 'SHELXL-2014/7 (Sheldrick, 2014)'
_diffrn_ambient_temperature 296(2)
_diffrn_measured_fraction_theta_full 0.998
_diffrn_measured_fraction_theta_max 0.998
_diffrn_measurement_device_type 'CCD area detector'
_diffrn_measurement_method 'phi and omega scans'
_diffrn_radiation_type MoK\a
_diffrn_radiation_wavelength 0.71073
_diffrn_reflns_av_R_equivalents 0.0221
_diffrn_reflns_av_unetI/netI 0.0165
_diffrn_reflns_Laue_measured_fraction_full 0.998
_diffrn_reflns_Laue_measured_fraction_max 0.998
_diffrn_reflns_limit_h_max 5
_diffrn_reflns_limit_h_min -4
_diffrn_reflns_limit_k_max 12
_diffrn_reflns_limit_k_min -16
_diffrn_reflns_limit_l_max 25
_diffrn_reflns_limit_l_min -24
_diffrn_reflns_number 3423
_diffrn_reflns_point_group_measured_fraction_full 0.998
_diffrn_reflns_point_group_measured_fraction_max 0.998
_diffrn_reflns_theta_full 25.242
_diffrn_reflns_theta_max 28.229
_diffrn_reflns_theta_min 2.131
_diffrn_source 'fine-focus sealed tube'
_exptl_absorpt_coefficient_mu 19.869
_exptl_absorpt_correction_T_max 0.7457
_exptl_absorpt_correction_T_min 0.4180
_exptl_absorpt_correction_type multi-scan
_exptl_absorpt_process_details SADABS
_exptl_crystal_colour dark
_exptl_crystal_density_diffrn 4.941
_exptl_crystal_density_method 'not measured'
_exptl_crystal_description column
_exptl_crystal_F_000 1196
_refine_diff_density_max 1.175
_refine_diff_density_min -0.731
_refine_diff_density_rms 0.207
_refine_ls_extinction_coef 0.00128(8)
_refine_ls_extinction_expression Fc^*^=kFc[1+0.001xFc^2^\l^3^/sin(2\q)]^-1/4^
_refine_ls_extinction_method 'SHELXL-2014/7 (Sheldrick 2014'
_refine_ls_goodness_of_fit_ref 1.090
_refine_ls_hydrogen_treatment undef
_refine_ls_matrix_type full
_refine_ls_number_parameters 40
_refine_ls_number_reflns 656
_refine_ls_number_restraints 0
_refine_ls_restrained_S_all 1.090
_refine_ls_R_factor_all 0.0174
_refine_ls_R_factor_gt 0.0148
_refine_ls_shift/su_max 0.001
_refine_ls_shift/su_mean 0.000
_refine_ls_structure_factor_coef Fsqd
_refine_ls_weighting_details 'w=1/[\s^2^(Fo^2^)+(0.0163P)^2^+0.3100P] where P=(Fo^2^+2Fc^2^)/3'
_refine_ls_weighting_scheme calc
_refine_ls_wR_factor_gt 0.0313
_refine_ls_wR_factor_ref 0.0323
_reflns_Friedel_coverage 0.000
_reflns_number_gt 600
_reflns_number_total 656
_reflns_threshold_expression 'I > 2\s(I)'
_cod_data_source_file c6dt04382h2.cif
_cod_data_source_block 02
_cod_depositor_comments 'Adding full bibliography for 7041491--7041494.cif.'
_cod_original_cell_volume 903.0(2)
_cod_original_formula_sum 'Gd0.50 Mn0.75 S1.50'
_cod_database_code 7041493
_shelx_shelxl_version_number 2014/7
_shelx_space_group_comment
;
The symmetry employed for this shelxl refinement is uniquely defined
by the following loop, which should always be used as a source of
symmetry information in preference to the above space-group names.
They are only intended as comments.
;

loop_
_space_group_symop_operation_xyz
'x, y, z'
'-x, -y, z+1/2'
'-x, y, -z+1/2'
'x, -y, -z'
'x+1/2, y+1/2, z'
'-x+1/2, -y+1/2, z+1/2'
'-x+1/2, y+1/2, -z+1/2'
'x+1/2, -y+1/2, -z'
'-x, -y, -z'
'x, y, -z-1/2'
'x, -y, z-1/2'
'-x, y, z'
'-x+1/2, -y+1/2, -z'
'x+1/2, y+1/2, -z-1/2'
'x+1/2, -y+1/2, z-1/2'
'-x+1/2, y+1/2, z'

loop_
_atom_site_label
_atom_site_type_symbol
_atom_site_fract_x
_atom_site_fract_y
_atom_site_fract_z
_atom_site_U_iso_or_equiv
_atom_site_adp_type
_atom_site_occupancy
_atom_site_site_symmetry_order
_atom_site_calc_flag
_atom_site_refinement_flags_posn
_atom_site_refinement_flags_adp
_atom_site_refinement_flags_occupancy
Gd1 Gd 0.0000 0.34216(2) 0.2500 0.01501(10) Uani 1 4 d S T P
Gd2' Gd 0.5000 0.09357(2) 0.37213(2) 0.01276(12) Uani 0.4435(16) 2 d S T P
Mn2 Mn 0.5000 0.09357(2) 0.37213(2) 0.01276(12) Uani 0.5565(16) 2 d S T P
Mn3 Mn 0.5000 0.63893(4) 0.54135(3) 0.0143(2) Uani 0.9472(17) 2 d S T P
Gd3' Gd 0.5000 0.63893(4) 0.54135(3) 0.0143(2) Uani 0.0528(17) 2 d S T P
S1 S 0.5000 0.18425(10) 0.2500 0.0139(3) Uani 1 4 d S T P
S2 S 0.5000 0.44729(7) 0.33797(4) 0.01123(18) Uani 1 2 d S T P
S3 S 0.5000 0.72782(7) 0.41761(5) 0.01389(19) Uani 1 2 d S T P
S4 S 0.0000 0.5000 0.5000 0.0127(2) Uani 1 4 d S T P

loop_
_atom_site_aniso_label
_atom_site_aniso_U_11
_atom_site_aniso_U_22
_atom_site_aniso_U_33
_atom_site_aniso_U_23
_atom_site_aniso_U_13
_atom_site_aniso_U_12
Gd1 0.00720(13) 0.01646(15) 0.02137(16) 0.000 0.000 0.000
Gd2' 0.01284(17) 0.01216(17) 0.01328(18) -0.00021(10) 0.000 0.000
Mn2 0.01284(17) 0.01216(17) 0.01328(18) -0.00021(10) 0.000 0.000
Mn3 0.0146(3) 0.0141(3) 0.0143(3) 0.00115(19) 0.000 0.000
Gd3' 0.0146(3) 0.0141(3) 0.0143(3) 0.00115(19) 0.000 0.000
S1 0.0110(6) 0.0128(6) 0.0179(6) 0.000 0.000 0.000
S2 0.0094(4) 0.0137(4) 0.0105(4) -0.0005(3) 0.000 0.000
S3 0.0109(4) 0.0122(4) 0.0186(4) -0.0026(3) 0.000 0.000
S4 0.0114(6) 0.0120(6) 0.0147(6) -0.0022(4) 0.000 0.000

loop_
_atom_type_symbol
_atom_type_description
_atom_type_scat_dispersion_real
_atom_type_scat_dispersion_imag
_atom_type_scat_source
S S 0.1246 0.1234 'International Tables Vol C Tables 4.2.6.8 and 6.1.1.4'
Mn Mn 0.3368 0.7283 'International Tables Vol C Tables 4.2.6.8 and 6.1.1.4'
Gd Gd -0.1653 3.9035 'International Tables Vol C Tables 4.2.6.8 and 6.1.1.4'

loop_
_geom_angle_atom_site_label_1
_geom_angle_atom_site_label_2
_geom_angle_atom_site_label_3
_geom_angle
_geom_angle_site_symmetry_1
_geom_angle_site_symmetry_3
S1 Gd1 S1 87.46(4) 1_455 .
S1 Gd1 S2 82.83(2) 1_455 10_456
S1 Gd1 S2 142.319(18) . 10_456
S1 Gd1 S2 142.319(18) 1_455 10_556
S1 Gd1 S2 82.83(2) . 10_556
S2 Gd1 S2 83.02(2) 10_456 10_556
S1 Gd1 S2 82.83(2) 1_455 1_455
S1 Gd1 S2 142.319(18) . 1_455
S2 Gd1 S2 72.31(3) 10_456 1_455
S2 Gd1 S2 125.06(4) 10_556 1_455
S1 Gd1 S2 142.319(18) 1_455 .
S1 Gd1 S2 82.83(2) . .
S2 Gd1 S2 125.06(4) 10_456 .
S2 Gd1 S2 72.31(3) 10_556 .
S2 Gd1 S2 83.02(2) 1_455 .
S1 Gd1 Gd1 133.73(2) 1_455 1_655
S1 Gd1 Gd1 46.27(2) . 1_655
S2 Gd1 Gd1 131.509(12) 10_456 1_655
S2 Gd1 Gd1 48.491(12) 10_556 1_655
S2 Gd1 Gd1 131.509(12) 1_455 1_655
S2 Gd1 Gd1 48.492(13) . 1_655
S1 Gd1 Gd1 46.27(2) 1_455 1_455
S1 Gd1 Gd1 133.73(2) . 1_455
S2 Gd1 Gd1 48.491(12) 10_456 1_455
S2 Gd1 Gd1 131.509(12) 10_556 1_455
S2 Gd1 Gd1 48.491(12) 1_455 1_455
S2 Gd1 Gd1 131.508(12) . 1_455
Gd1 Gd1 Gd1 180.0 1_655 1_455
S1 Gd1 Gd2' 125.461(14) 1_455 5_455
S1 Gd1 Gd2' 125.461(14) . 5_455
S2 Gd1 Gd2' 88.93(2) 10_456 5_455
S2 Gd1 Gd2' 88.93(2) 10_556 5_455
S2 Gd1 Gd2' 43.778(14) 1_455 5_455
S2 Gd1 Gd2' 43.778(14) . 5_455
Gd1 Gd1 Gd2' 90.0 1_655 5_455
Gd1 Gd1 Gd2' 90.0 1_455 5_455
S1 Gd1 Gd2' 125.461(14) 1_455 14_456
S1 Gd1 Gd2' 125.461(14) . 14_456
S2 Gd1 Gd2' 43.778(14) 10_456 14_456
S2 Gd1 Gd2' 43.778(14) 10_556 14_456
S2 Gd1 Gd2' 88.93(2) 1_455 14_456
S2 Gd1 Gd2' 88.93(2) . 14_456
Gd1 Gd1 Gd2' 90.0 1_655 14_456
Gd1 Gd1 Gd2' 90.0 1_455 14_456
Gd2' Gd1 Gd2' 73.192(14) 5_455 14_456
S1 Mn2 S3 91.04(3) . 5_545
S1 Mn2 S3 91.04(3) . 5_445
S3 Mn2 S3 89.95(3) 5_545 5_445
S1 Mn2 S2 94.49(3) . 5_445
S3 Mn2 S2 174.44(3) 5_545 5_445
S3 Mn2 S2 90.56(2) 5_445 5_445
S1 Mn2 S2 94.49(3) . 5_545
S3 Mn2 S2 90.56(2) 5_545 5_545
S3 Mn2 S2 174.44(3) 5_445 5_545
S2 Mn2 S2 88.41(3) 5_445 5_545
S1 Mn2 S4 179.67(3) . 5_545
S3 Mn2 S4 88.73(2) 5_545 5_545
S3 Mn2 S4 88.73(2) 5_445 5_545
S2 Mn2 S4 85.75(2) 5_445 5_545
S2 Mn2 S4 85.75(2) 5_545 5_545
S2 Mn3 S3 179.87(4) 9_666 .
S2 Mn3 S3 89.89(3) 9_666 13_666
S3 Mn3 S3 90.02(3) . 13_666
S2 Mn3 S3 89.89(3) 9_666 13_566
S3 Mn3 S3 90.02(3) . 13_566
S3 Mn3 S3 91.45(3) 13_666 13_566
S2 Mn3 S4 89.58(2) 9_666 .
S3 Mn3 S4 90.51(2) . .
S3 Mn3 S4 178.85(2) 13_666 .
S3 Mn3 S4 89.567(17) 13_566 .
S2 Mn3 S4 89.58(2) 9_666 1_655
S3 Mn3 S4 90.51(2) . 1_655
S3 Mn3 S4 89.567(17) 13_666 1_655
S3 Mn3 S4 178.85(2) 13_566 1_655
S4 Mn3 S4 89.407(17) . 1_655
Mn2 S1 Gd2' 128.2 . 10_556
Mn2 S1 Mn2 128.18(5) . 10_556
Gd2' S1 Mn2 0.0 10_556 10_556
Mn2 S1 Gd1 108.406(13) . 1_655
Gd2' S1 Gd1 108.405(13) 10_556 1_655
Mn2 S1 Gd1 108.405(13) 10_556 1_655
Mn2 S1 Gd1 108.406(13) . .
Gd2' S1 Gd1 108.406(13) 10_556 .
Mn2 S1 Gd1 108.406(13) 10_556 .
Gd1 S1 Gd1 87.46(4) 1_655 .
Gd3' S2 Mn3 0.0 9_666 9_666
Gd3' S2 Gd2' 93.87(3) 9_666 5
Mn3 S2 Gd2' 93.87(3) 9_666 5
Gd3' S2 Mn2 93.87(3) 9_666 5
Mn3 S2 Mn2 93.87(3) 9_666 5
Gd2' S2 Mn2 0.0 5 5
Gd3' S2 Mn2 93.87(3) 9_666 5_455
Mn3 S2 Mn2 93.87(3) 9_666 5_455
Gd2' S2 Mn2 88.4 5 5_455
Mn2 S2 Mn2 88.41(3) 5 5_455
Gd3' S2 Gd2' 93.87(3) 9_666 5_455
Mn3 S2 Gd2' 93.87(3) 9_666 5_455
Gd2' S2 Gd2' 88.41(3) 5 5_455
Mn2 S2 Gd2' 88.41(3) 5 5_455
Mn2 S2 Gd2' 0.000(11) 5_455 5_455
Gd3' S2 Gd1 109.83(3) 9_666 .
Mn3 S2 Gd1 109.83(3) 9_666 .
Gd2' S2 Gd1 156.30(3) 5 .
Mn2 S2 Gd1 156.30(3) 5 .
Mn2 S2 Gd1 89.515(12) 5_455 .
Gd2' S2 Gd1 89.515(12) 5_455 .
Gd3' S2 Gd1 109.83(3) 9_666 1_655
Mn3 S2 Gd1 109.83(3) 9_666 1_655
Gd2' S2 Gd1 89.516(13) 5 1_655
Mn2 S2 Gd1 89.516(13) 5 1_655
Mn2 S2 Gd1 156.30(3) 5_455 1_655
Gd2' S2 Gd1 156.30(3) 5_455 1_655
Gd1 S2 Gd1 83.02(2) . 1_655
Mn3 S3 Gd3' 90.0 . 13_666
Mn3 S3 Mn3 89.98(3) . 13_666
Gd3' S3 Mn3 0.0 13_666 13_666
Mn3 S3 Gd3' 90.0 . 13_566
Gd3' S3 Gd3' 91.45(3) 13_666 13_566
Mn3 S3 Gd3' 91.45(3) 13_666 13_566
Mn3 S3 Mn3 89.98(3) . 13_566
Gd3' S3 Mn3 91.5 13_666 13_566
Mn3 S3 Mn3 91.45(3) 13_666 13_566
Gd3' S3 Mn3 0.0 13_566 13_566
Mn3 S3 Mn2 91.56(3) . 5_455
Gd3' S3 Mn2 178.30(4) 13_666 5_455
Mn3 S3 Mn2 178.30(4) 13_666 5_455
Gd3' S3 Mn2 89.280(13) 13_566 5_455
Mn3 S3 Mn2 89.280(13) 13_566 5_455
Mn3 S3 Gd2' 91.56(3) . 5_455
Gd3' S3 Gd2' 178.30(4) 13_666 5_455
Mn3 S3 Gd2' 178.30(4) 13_666 5_455
Gd3' S3 Gd2' 89.280(13) 13_566 5_455
Mn3 S3 Gd2' 89.280(13) 13_566 5_455
Mn2 S3 Gd2' 0.0 5_455 5_455
Mn3 S3 Gd2' 91.56(3) . 5
Gd3' S3 Gd2' 89.280(13) 13_666 5
Mn3 S3 Gd2' 89.280(13) 13_666 5
Gd3' S3 Gd2' 178.30(4) 13_566 5
Mn3 S3 Gd2' 178.30(4) 13_566 5
Mn2 S3 Gd2' 89.95(3) 5_455 5
Gd2' S3 Gd2' 89.95(3) 5_455 5
Mn3 S3 Mn2 91.56(3) . 5
Gd3' S3 Mn2 89.280(13) 13_666 5
Mn3 S3 Mn2 89.280(13) 13_666 5
Gd3' S3 Mn2 178.30(4) 13_566 5
Mn3 S3 Mn2 178.30(4) 13_566 5
Mn2 S3 Mn2 89.95(3) 5_455 5
Gd2' S3 Mn2 89.9 5_455 5
Gd2' S3 Mn2 0.0 5 5
Gd3' S4 Mn3 0.0 9_566 9_566
Gd3' S4 Gd3' 89.409(18) 9_566 9_666
Mn3 S4 Gd3' 89.409(18) 9_566 9_666
Gd3' S4 Gd3' 90.591(18) 9_566 1_455
Mn3 S4 Gd3' 90.591(18) 9_566 1_455
Gd3' S4 Gd3' 180.00(2) 9_666 1_455
Gd3' S4 Mn3 89.4 9_566 9_666
Mn3 S4 Mn3 89.409(18) 9_566 9_666
Gd3' S4 Mn3 0.0 9_666 9_666
Gd3' S4 Mn3 180.0 1_455 9_666
Gd3' S4 Mn3 90.6 9_566 1_455
Mn3 S4 Mn3 90.591(18) 9_566 1_455
Gd3' S4 Mn3 180.0 9_666 1_455
Gd3' S4 Mn3 0.0 1_455 1_455
Mn3 S4 Mn3 180.00(2) 9_666 1_455
Gd3' S4 Mn3 180.0 9_566 .
Mn3 S4 Mn3 180.0 9_566 .
Gd3' S4 Mn3 90.6 9_666 .
Gd3' S4 Mn3 89.4 1_455 .
Mn3 S4 Mn3 90.592(18) 9_666 .
Mn3 S4 Mn3 89.408(18) 1_455 .
Gd3' S4 Mn2 90.796(13) 9_566 5_455
Mn3 S4 Mn2 90.796(13) 9_566 5_455
Gd3' S4 Mn2 90.796(13) 9_666 5_455
Gd3' S4 Mn2 89.204(13) 1_455 5_455
Mn3 S4 Mn2 90.796(13) 9_666 5_455
Mn3 S4 Mn2 89.204(13) 1_455 5_455
Mn3 S4 Mn2 89.204(13) . 5_455
Gd3' S4 Gd2' 90.796(13) 9_566 5_455
Mn3 S4 Gd2' 90.796(13) 9_566 5_455
Gd3' S4 Gd2' 90.796(13) 9_666 5_455
Gd3' S4 Gd2' 89.204(13) 1_455 5_455
Mn3 S4 Gd2' 90.796(13) 9_666 5_455
Mn3 S4 Gd2' 89.204(13) 1_455 5_455
Mn3 S4 Gd2' 89.204(13) . 5_455
Mn2 S4 Gd2' 0.000(5) 5_455 5_455
Gd3' S4 Mn2 89.204(13) 9_566 13_556
Mn3 S4 Mn2 89.204(13) 9_566 13_556
Gd3' S4 Mn2 89.204(13) 9_666 13_556
Gd3' S4 Mn2 90.796(13) 1_455 13_556
Mn3 S4 Mn2 89.204(13) 9_666 13_556
Mn3 S4 Mn2 90.796(13) 1_455 13_556
Mn3 S4 Mn2 90.796(13) . 13_556
Mn2 S4 Mn2 180.0 5_455 13_556
Gd2' S4 Mn2 180.0 5_455 13_556
Gd3' S4 Gd2' 89.204(13) 9_566 13_556
Mn3 S4 Gd2' 89.204(13) 9_566 13_556
Gd3' S4 Gd2' 89.204(13) 9_666 13_556
Gd3' S4 Gd2' 90.796(13) 1_455 13_556
Mn3 S4 Gd2' 89.204(13) 9_666 13_556
Mn3 S4 Gd2' 90.796(13) 1_455 13_556
Mn3 S4 Gd2' 90.796(13) . 13_556
Mn2 S4 Gd2' 180.0 5_455 13_556
Gd2' S4 Gd2' 180.0 5_455 13_556
Mn2 S4 Gd2' 0.000(11) 13_556 13_556

loop_
_geom_bond_atom_site_label_1
_geom_bond_atom_site_label_2
_geom_bond_distance
_geom_bond_site_symmetry_2
Gd1 S1 2.7325(10) 1_455
Gd1 S1 2.7325(10) .
Gd1 S2 2.8502(7) 10_456
Gd1 S2 2.8501(7) 10_556
Gd1 S2 2.8502(7) 1_455
Gd1 S2 2.8502(7) .
Gd1 Gd1 3.7778(5) 1_655
Gd1 Gd1 3.7778(5) 1_455
Gd1 Gd2' 3.9157(5) 5_455
Gd1 Gd2' 3.9157(5) 14_456
Mn2 S1 2.5953(7) .
Mn2 S3 2.6726(7) 5_545
Mn2 S3 2.6726(7) 5_445
Mn2 S2 2.7093(7) 5_445
Mn2 S2 2.7093(7) 5_545
Mn2 S4 2.7097(4) 5_545
Mn3 S2 2.5463(10) 9_666
Mn3 S3 2.6132(11) .
Mn3 S3 2.6381(7) 13_666
Mn3 S3 2.6381(7) 13_566
Mn3 S4 2.6852(4) .
Mn3 S4 2.6852(4) 1_655
S1 Gd2' 2.5953(7) 10_556
S1 Mn2 2.5953(7) 10_556
S1 Gd1 2.7325(10) 1_655
S2 Gd3' 2.5463(10) 9_666
S2 Mn3 2.5463(10) 9_666
S2 Gd2' 2.7093(7) 5
S2 Mn2 2.7093(7) 5
S2 Mn2 2.7093(7) 5_455
S2 Gd2' 2.7093(7) 5_455
S2 Gd1 2.8502(7) 1_655
S3 Gd3' 2.6381(7) 13_666
S3 Mn3 2.6381(7) 13_666
S3 Gd3' 2.6381(7) 13_566
S3 Mn3 2.6381(7) 13_566
S3 Mn2 2.6725(7) 5_455
S3 Gd2' 2.6725(7) 5_455
S3 Gd2' 2.6725(7) 5
S3 Mn2 2.6725(7) 5
S4 Gd3' 2.6852(4) 9_566
S4 Mn3 2.6852(4) 9_566
S4 Gd3' 2.6852(4) 9_666
S4 Gd3' 2.6852(4) 1_455
S4 Mn3 2.6852(4) 9_666
S4 Mn3 2.6852(4) 1_455
S4 Mn2 2.7097(4) 5_455
S4 Gd2' 2.7097(4) 5_455
S4 Mn2 2.7097(4) 13_556
S4 Gd2' 2.7097(4) 13_556
